data_7220531
loop_
_publ_author_name
'Zhang, Bai'
'Zhang, Lan-Cui'
'Zhang, Yajun'
'Su, fang'
'You, wansheng'
'Zhu, Zaiming'

_publ_section_title
;
 Two Keggin sandwich-type tungstophosphates modified by open-chain
 carboxyethyltin groups and transition metals
;
_journal_name_full 'RSC Adv.'
_journal_paper_doi 10.1039/C5RA07419C
_journal_year 2015
_chemical_formula_moiety 'C6 H8 K10 Mn2 O72 P2 Sn2 W18,14H2O'
_chemical_formula_sum 'C6 H36 K10 Mn2 O86 P2 Sn2 W18'
_chemical_formula_weight 5593.85
_chemical_name_systematic
; 
 ? 
;
_space_group_IT_number 2
_symmetry_cell_setting triclinic
_symmetry_space_group_name_Hall '-P 1'
_symmetry_space_group_name_H-M 'P -1'
_atom_sites_solution_hydrogens geom
_atom_sites_solution_primary direct
_atom_sites_solution_secondary difmap
_audit_creation_method SHELXL-97
_audit_update_record
;
2015-04-17 deposited with the CCDC.
2015-05-19 downloaded from the CCDC.
;
_cell_angle_alpha 80.7980(10)
_cell_angle_beta 81.6850(10)
_cell_angle_gamma 67.5470(10)
_cell_formula_units_Z 1
_cell_length_a 12.3609(6)
_cell_length_b 12.3687(6)
_cell_length_c 16.1134(8)
_cell_measurement_reflns_used 6735
_cell_measurement_temperature 296(2)
_cell_measurement_theta_max 26.73
_cell_measurement_theta_min 1.79
_cell_volume 2238.05(19)
_computing_cell_refinement 'SMART (Bruker, 2005)'
_computing_data_collection 'SMART (Bruker, 2005)'
_computing_data_reduction SAINT
_computing_molecular_graphics 'SHELXTL (Sheldrick, 1997a)'
_computing_publication_material SHELXTL
_computing_structure_refinement 'SHELXL-97 (Sheldrick, 1997b)'
_computing_structure_solution 'SHELXS-97 (Sheldrick, 1997b)'
_diffrn_ambient_temperature 296(2)
_diffrn_measured_fraction_theta_full 0.993
_diffrn_measured_fraction_theta_max 0.993
_diffrn_measurement_device_type 'CCD area detector'
_diffrn_measurement_method 'phi and omega scans'
_diffrn_radiation_monochromator graphite
_diffrn_radiation_source 'fine-focus sealed tube'
_diffrn_radiation_type MoK\a
_diffrn_radiation_wavelength 0.71073
_diffrn_reflns_av_R_equivalents 0.0297
_diffrn_reflns_av_sigmaI/netI 0.0531
_diffrn_reflns_limit_h_max 14
_diffrn_reflns_limit_h_min -13
_diffrn_reflns_limit_k_max 14
_diffrn_reflns_limit_k_min -13
_diffrn_reflns_limit_l_max 19
_diffrn_reflns_limit_l_min -14
_diffrn_reflns_number 11403
_diffrn_reflns_theta_full 25.00
_diffrn_reflns_theta_max 25.00
_diffrn_reflns_theta_min 1.79
_exptl_absorpt_coefficient_mu 24.453
_exptl_absorpt_correction_T_max 0.3413
_exptl_absorpt_correction_T_min 0.2514
_exptl_absorpt_correction_type multi-scan
_exptl_absorpt_process_details '(SADABS; Sheldrick, 2003)'
_exptl_crystal_colour yellow
_exptl_crystal_density_diffrn 4.150
_exptl_crystal_density_method 'not measured'
_exptl_crystal_description block
_exptl_crystal_F_000 2462
_exptl_crystal_size_max 0.08
_exptl_crystal_size_mid 0.06
_exptl_crystal_size_min 0.06
_refine_diff_density_max 2.663
_refine_diff_density_min -4.736
_refine_diff_density_rms 0.382
_refine_ls_extinction_coef 0.00025(3)
_refine_ls_extinction_expression Fc^*^=kFc[1+0.001xFc^2^\l^3^/sin(2\q)]^-1/4^
_refine_ls_extinction_method SHELXL
_refine_ls_goodness_of_fit_ref 1.048
_refine_ls_hydrogen_treatment constr
_refine_ls_matrix_type full
_refine_ls_number_parameters 604
_refine_ls_number_reflns 7837
_refine_ls_number_restraints 90
_refine_ls_restrained_S_all 1.059
_refine_ls_R_factor_all 0.0480
_refine_ls_R_factor_gt 0.0410
_refine_ls_shift/su_max 0.001
_refine_ls_shift/su_mean 0.000
_refine_ls_structure_factor_coef Fsqd
_refine_ls_weighting_details 'calc w=1/[\s^2^(Fo^2^)+(0.0596P)^2^+45.4000P] where P=(Fo^2^+2Fc^2^)/3'
_refine_ls_weighting_scheme calc
_refine_ls_wR_factor_gt 0.1130
_refine_ls_wR_factor_ref 0.1180
_reflns_number_gt 6844
_reflns_number_total 7837
_reflns_threshold_expression >2sigma(I)
_cod_data_source_file c5ra07419c2.cif
_cod_data_source_block 1
_cod_depositor_comments
;
The following automatic conversions were performed:

'_symmetry_cell_setting' value 'Triclinic' changed to 'triclinic'
according to
/usr/data/users/saulius/crontab/automatic-downloads/rss-feeds/RSC/lib/dictionaries/cif_core.dic
dictionary named 'cif_core.dic' version 2.4.2 from 2011-04-26.

'_exptl_absorpt_correction_type' value 'Multi-scan' changed to
'multi-scan' according to
/usr/data/users/saulius/crontab/automatic-downloads/rss-feeds/RSC/lib/dictionaries/cif_core.dic
dictionary named 'cif_core.dic' version 2.4.2 from 2011-04-26.

Automatic conversion script
Id: cif_fix_values 3271 2015-04-21 07:52:19Z andrius 
;
_cod_database_code 7220531

loop_
_symmetry_equiv_pos_as_xyz
'x, y, z'
'-x, -y, -z'

loop_
_atom_site_label
_atom_site_type_symbol
_atom_site_fract_x
_atom_site_fract_y
_atom_site_fract_z
_atom_site_U_iso_or_equiv
_atom_site_adp_type
_atom_site_occupancy
_atom_site_symmetry_multiplicity
_atom_site_calc_flag
_atom_site_refinement_flags
_atom_site_disorder_group
W1 W -0.20427(5) 0.70190(5) 0.26504(4) 0.01948(15) Uani 1 1 d . .
W2 W 0.30943(5) 0.68450(5) 0.23499(4) 0.01988(15) Uani 1 1 d . .
W3 W 0.20918(5) 0.69569(5) 0.44574(3) 0.01678(14) Uani 1 1 d . .
W4 W -0.00856(5) 0.41812(5) 0.18985(4) 0.01931(15) Uani 1 1 d . .
W5 W 0.19734(5) 0.53930(5) 0.10071(3) 0.02026(15) Uani 1 1 d . .
W6 W 0.27264(5) 0.28708(5) 0.24243(4) 0.01974(15) Uani 1 1 d . .
W7 W 0.38466(5) 0.42910(5) 0.37657(4) 0.01928(15) Uani 1 1 d . .
W8 W -0.09808(5) 0.83908(5) 0.38552(3) 0.01710(14) Uani 1 1 d . .
W9 W 0.00296(5) 0.82650(5) 0.17520(4) 0.02004(15) Uani 1 1 d . .
Sn1 Sn -0.03629(11) 0.70479(11) 0.59145(8) 0.0382(3) Uani 1 1 d U .
Mn1 Mn -0.14128(18) 0.56559(18) 0.47271(13) 0.0193(5) Uani 1 1 d . .
K1 K 0.0875(6) 0.8153(4) -0.0611(3) 0.0691(16) Uani 1 1 d . .
K2 K -0.3537(5) 0.5531(5) 0.1478(4) 0.0736(15) Uani 1 1 d . .
K3 K 0.3915(5) 0.8845(5) 0.5300(5) 0.0818(19) Uani 1 1 d . .
K4 K -0.4460(8) 0.6212(11) 0.4015(6) 0.096(3) Uani 0.70 1 d PU 1
K5 K 0.2937(12) 0.5726(15) 0.6890(11) 0.055(4) Uani 0.30 1 d P 2
K6 K 0.1460(19) 0.2933(17) -0.0158(11) 0.059(5) Uani 0.25 1 d PU 1
K7 K 0.4709(8) 0.9438(7) 0.1416(7) 0.058(3) Uani 0.50 1 d P 2
K8 K 0.4383(18) 0.9113(17) 0.2559(14) 0.061(5) Uani 0.25 1 d PU 3
P1 P 0.0877(3) 0.5549(3) 0.3262(2) 0.0124(7) Uani 1 1 d . .
O1 O 0.1408(8) 0.2899(8) 0.1902(6) 0.021(2) Uani 1 1 d . .
O2 O 0.0458(7) 0.4865(8) 0.4043(6) 0.0158(19) Uani 1 1 d . .
O3 O 0.3004(8) 0.3690(9) 0.4555(6) 0.023(2) Uani 1 1 d . .
O4 O 0.3657(8) 0.3558(9) 0.2884(6) 0.022(2) Uani 1 1 d . .
O5 O 0.1545(8) 0.7932(8) 0.2099(6) 0.021(2) Uani 1 1 d . .
O6 O -0.2214(8) 0.8261(8) 0.3347(6) 0.020(2) Uani 1 1 d . .
O7 O 0.0785(8) 0.6928(8) 0.1147(6) 0.021(2) Uani 1 1 d . .
O8 O -0.1175(8) 0.5797(8) 0.1977(6) 0.020(2) Uani 1 1 d . .
O9 O 0.3494(8) 0.5606(8) 0.4447(6) 0.019(2) Uani 1 1 d . .
O10 O -0.0863(9) 0.3691(10) 0.1352(7) 0.030(2) Uani 1 1 d . .
O11 O 0.1209(8) 0.4839(8) 0.2495(6) 0.018(2) Uani 1 1 d . .
O12 O -0.1080(8) 0.7246(8) 0.4753(6) 0.020(2) Uani 1 1 d . .
O13 O -0.0109(8) 0.6729(8) 0.3028(6) 0.018(2) Uani 1 1 d . .
O14 O 0.0753(9) 0.4866(9) 0.0940(6) 0.026(2) Uani 1 1 d . .
O15 O 0.1253(8) 0.6160(8) 0.5209(6) 0.0171(19) Uani 1 1 d . .
O16 O 0.1968(8) 0.5782(9) 0.3422(6) 0.020(2) Uani 1 1 d . .
O17 O 0.4174(9) 0.5463(9) 0.2864(6) 0.025(2) Uani 1 1 d . .
O18 O -0.2115(8) 0.6056(9) 0.3588(6) 0.022(2) Uani 1 1 d . .
O19 O 0.2948(8) 0.3844(8) 0.1358(6) 0.021(2) Uani 1 1 d . .
O20 O 0.0594(8) 0.8031(8) 0.4081(7) 0.024(2) Uani 1 1 d . .
O21 O -0.1384(9) 0.8028(9) 0.1779(6) 0.022(2) Uani 1 1 d . .
O22 O 0.4006(9) 0.7496(9) 0.1746(7) 0.032(3) Uani 1 1 d . .
O23 O -0.0109(10) 0.9389(10) 0.0957(7) 0.033(3) Uani 1 1 d . .
O24 O 0.2796(9) 0.7507(9) 0.3381(6) 0.024(2) Uani 1 1 d . .
O25 O 0.2025(9) 0.2587(9) 0.3450(7) 0.028(2) Uani 1 1 d . .
O26 O 0.3772(10) 0.1531(9) 0.2210(7) 0.032(2) Uani 1 1 d . .
O27 O 0.2358(9) 0.7767(9) 0.5108(7) 0.027(2) Uani 1 1 d . .
O28 O 0.2504(10) 0.5578(9) -0.0028(7) 0.031(3) Uani 1 1 d . .
O29 O -0.0575(9) 0.9055(8) 0.2725(7) 0.024(2) Uani 1 1 d . .
O30 O 0.2913(8) 0.5932(9) 0.1577(6) 0.024(2) Uani 1 1 d . .
O31 O -0.1698(9) 0.9675(9) 0.4311(6) 0.027(2) Uani 1 1 d . .
O32 O -0.3415(9) 0.7462(9) 0.2324(7) 0.029(2) Uani 1 1 d . .
O33 O -0.0464(9) 0.3756(10) 0.2999(6) 0.028(2) Uani 1 1 d . .
O34 O 0.5271(9) 0.3470(9) 0.3972(7) 0.030(2) Uani 1 1 d . .
O35 O -0.014(2) 0.879(2) 0.7824(17) 0.127(5) Uani 1 1 d DU .
O36 O -0.218(2) 0.981(2) 0.7753(15) 0.127(5) Uani 1 1 d DU .
C1 C -0.0264(13) 0.8737(12) 0.5969(9) 0.023(3) Uani 1 1 d DU .
H1A H 0.0503 0.8604 0.6138 0.027 Uiso 1 1 calc R .
H1B H -0.0312 0.9154 0.5404 0.027 Uiso 1 1 calc R .
C2 C -0.120(2) 0.954(2) 0.6564(16) 0.106(5) Uani 1 1 d DU .
H2A H -0.1241 1.0339 0.6376 0.127 Uiso 1 1 calc R .
H2B H -0.1951 0.9515 0.6477 0.127 Uiso 1 1 calc R .
C3 C -0.111(2) 0.9334(19) 0.7515(17) 0.120(6) Uani 1 1 d DU .
O1W O -0.521(2) 0.642(3) 0.0112(18) 0.104(9) Uani 0.75 1 d P .
O2W O -0.4487(19) 0.384(2) 0.1448(15) 0.101(6) Uani 1 1 d U .
O3W O 0.271(3) 0.843(3) 0.005(2) 0.106(12) Uani 0.65 1 d P .
O4W O 0.6155(15) 0.8909(15) 0.5345(13) 0.081(5) Uani 1 1 d . .
O5W O 0.6614(19) 1.0089(17) 0.1312(19) 0.128(10) Uani 1 1 d . .
O6W O -0.389(3) 0.788(3) 0.009(2) 0.117(10) Uani 0.75 1 d PU .
O7W O 0.242(4) 0.817(4) -0.218(3) 0.119(16) Uiso 0.50 1 d P .
O8W O 0.411(3) 0.960(3) 0.684(2) 0.113(11) Uani 0.70 1 d PU .
O9W O -0.199(3) 0.948(3) 0.8896(15) 0.107(11) Uiso 0.65 1 d PD .

loop_
_atom_site_aniso_label
_atom_site_aniso_U_11
_atom_site_aniso_U_22
_atom_site_aniso_U_33
_atom_site_aniso_U_23
_atom_site_aniso_U_13
_atom_site_aniso_U_12
W1 0.0156(3) 0.0231(3) 0.0180(3) -0.0001(2) -0.0065(2) -0.0042(2)
W2 0.0182(3) 0.0216(3) 0.0194(3) 0.0006(2) -0.0019(2) -0.0080(2)
W3 0.0156(3) 0.0175(3) 0.0183(3) -0.0014(2) -0.0035(2) -0.0068(2)
W4 0.0189(3) 0.0228(3) 0.0161(3) -0.0028(2) -0.0056(2) -0.0060(2)
W5 0.0214(3) 0.0222(3) 0.0150(3) -0.0012(2) -0.0018(2) -0.0060(2)
W6 0.0168(3) 0.0192(3) 0.0193(3) -0.0030(2) -0.0026(2) -0.0016(2)
W7 0.0129(3) 0.0199(3) 0.0216(3) 0.0001(2) -0.0045(2) -0.0023(2)
W8 0.0176(3) 0.0124(3) 0.0180(3) 0.0002(2) -0.0045(2) -0.0016(2)
W9 0.0210(3) 0.0171(3) 0.0184(3) 0.0031(2) -0.0047(2) -0.0039(2)
Sn1 0.0374(7) 0.0386(7) 0.0367(7) -0.0028(5) -0.0060(5) -0.0116(5)
Mn1 0.0170(11) 0.0205(11) 0.0196(11) -0.0001(9) -0.0047(9) -0.0058(9)
K1 0.126(5) 0.036(2) 0.048(3) 0.001(2) -0.028(3) -0.028(3)
K2 0.068(3) 0.079(4) 0.074(4) -0.029(3) -0.013(3) -0.017(3)
K3 0.052(3) 0.051(3) 0.142(6) 0.003(3) -0.025(3) -0.018(2)
K4 0.073(5) 0.150(7) 0.079(5) -0.011(5) -0.005(4) -0.058(5)
K5 0.028(7) 0.071(10) 0.072(10) 0.005(8) 0.005(7) -0.034(7)
K6 0.076(9) 0.057(8) 0.030(7) -0.014(6) -0.015(7) -0.002(7)
K7 0.040(5) 0.032(4) 0.105(8) -0.023(5) 0.004(5) -0.016(4)
K8 0.056(8) 0.048(8) 0.080(9) -0.014(7) -0.018(7) -0.014(6)
P1 0.0121(16) 0.0136(17) 0.0111(16) -0.0009(13) -0.0032(13) -0.0038(13)
O1 0.017(5) 0.023(5) 0.022(5) -0.008(4) -0.003(4) -0.006(4)
O2 0.013(4) 0.018(5) 0.015(5) 0.003(4) -0.004(4) -0.004(4)
O3 0.023(5) 0.024(5) 0.019(5) 0.003(4) 0.002(4) -0.008(4)
O4 0.012(5) 0.026(5) 0.026(5) 0.003(4) -0.005(4) -0.006(4)
O5 0.026(5) 0.022(5) 0.015(5) 0.000(4) -0.001(4) -0.010(4)
O6 0.010(4) 0.015(5) 0.028(5) -0.006(4) -0.005(4) 0.007(4)
O7 0.019(5) 0.023(5) 0.020(5) 0.007(4) -0.008(4) -0.008(4)
O8 0.017(5) 0.024(5) 0.015(5) 0.002(4) -0.004(4) -0.004(4)
O9 0.013(5) 0.027(5) 0.019(5) 0.000(4) -0.008(4) -0.007(4)
O10 0.033(6) 0.039(6) 0.025(6) 0.000(5) -0.012(5) -0.019(5)
O11 0.019(5) 0.016(5) 0.017(5) -0.004(4) -0.006(4) -0.003(4)
O12 0.016(5) 0.021(5) 0.025(5) -0.005(4) -0.005(4) -0.007(4)
O13 0.012(4) 0.022(5) 0.015(5) -0.004(4) -0.006(4) 0.000(4)
O14 0.031(6) 0.033(6) 0.016(5) -0.004(4) 0.000(4) -0.015(5)
O15 0.014(4) 0.012(4) 0.020(5) 0.000(4) -0.004(4) 0.001(4)
O16 0.011(5) 0.029(5) 0.019(5) -0.005(4) -0.003(4) -0.005(4)
O17 0.021(5) 0.029(6) 0.022(5) -0.003(4) 0.001(4) -0.006(4)
O18 0.022(5) 0.030(6) 0.016(5) 0.000(4) -0.002(4) -0.013(4)
O19 0.021(5) 0.016(5) 0.021(5) -0.008(4) 0.000(4) -0.001(4)
O20 0.019(5) 0.021(5) 0.034(6) -0.007(4) -0.003(4) -0.007(4)
O21 0.029(5) 0.025(5) 0.012(5) 0.000(4) -0.009(4) -0.007(4)
O22 0.029(6) 0.030(6) 0.040(7) 0.004(5) -0.001(5) -0.017(5)
O23 0.040(7) 0.031(6) 0.026(6) 0.008(5) -0.007(5) -0.015(5)
O24 0.027(5) 0.022(5) 0.026(6) -0.001(4) -0.011(4) -0.010(4)
O25 0.020(5) 0.031(6) 0.029(6) 0.004(5) 0.003(4) -0.008(5)
O26 0.034(6) 0.023(6) 0.034(6) -0.003(5) -0.002(5) -0.007(5)
O27 0.023(5) 0.026(6) 0.037(6) -0.009(5) -0.007(5) -0.013(4)
O28 0.038(6) 0.031(6) 0.021(6) -0.006(5) 0.009(5) -0.013(5)
O29 0.023(5) 0.016(5) 0.030(6) 0.001(4) -0.002(4) -0.005(4)
O30 0.018(5) 0.030(6) 0.022(5) -0.005(4) 0.001(4) -0.006(4)
O31 0.028(6) 0.026(6) 0.025(6) -0.003(4) -0.006(4) -0.006(5)
O32 0.020(5) 0.033(6) 0.038(6) -0.002(5) -0.018(5) -0.010(5)
O33 0.030(6) 0.037(6) 0.020(5) 0.008(5) -0.012(4) -0.015(5)
O34 0.019(5) 0.030(6) 0.033(6) 0.000(5) -0.001(4) -0.001(4)
O35 0.117(9) 0.104(9) 0.138(9) -0.011(8) -0.012(9) -0.017(8)
O36 0.116(9) 0.102(9) 0.142(9) -0.015(8) -0.009(9) -0.015(8)
C1 0.034(7) 0.015(6) 0.026(6) -0.002(5) 0.000(5) -0.018(5)
C2 0.099(8) 0.088(8) 0.115(8) -0.009(7) -0.011(8) -0.017(7)
C3 0.108(10) 0.100(9) 0.133(10) -0.014(9) -0.011(9) -0.016(9)
O1W 0.070(17) 0.13(2) 0.09(2) -0.022(18) 0.015(14) -0.021(17)
O2W 0.095(10) 0.107(10) 0.118(10) -0.034(8) 0.004(8) -0.050(8)
O3W 0.12(3) 0.12(3) 0.09(2) 0.045(19) -0.08(2) -0.06(2)
O4W 0.058(10) 0.070(11) 0.113(15) 0.016(10) -0.026(10) -0.025(9)
O5W 0.081(14) 0.051(11) 0.23(3) 0.026(15) -0.025(16) -0.009(10)
O6W 0.119(13) 0.133(13) 0.111(13) -0.027(9) -0.008(9) -0.055(9)
O8W 0.113(13) 0.113(13) 0.100(13) -0.021(9) -0.022(9) -0.017(9)

loop_
_atom_type_symbol
_atom_type_description
_atom_type_scat_dispersion_real
_atom_type_scat_dispersion_imag
_atom_type_scat_source
C C 0.0033 0.0016 'International Tables Vol C Tables 4.2.6.8 and 6.1.1.4'
H H 0.0000 0.0000 'International Tables Vol C Tables 4.2.6.8 and 6.1.1.4'
N N 0.0061 0.0033 'International Tables Vol C Tables 4.2.6.8 and 6.1.1.4'
O O 0.0106 0.0060 'International Tables Vol C Tables 4.2.6.8 and 6.1.1.4'
P P 0.1023 0.0942 'International Tables Vol C Tables 4.2.6.8 and 6.1.1.4'
Mn Mn 0.3368 0.7283 'International Tables Vol C Tables 4.2.6.8 and 6.1.1.4'
W W -0.8490 6.8722 'International Tables Vol C Tables 4.2.6.8 and 6.1.1.4'
Sn Sn -0.6537 1.4246 'International Tables Vol C Tables 4.2.6.8 and 6.1.1.4'
K K 0.2009 0.2494 'International Tables Vol C Tables 4.2.6.8 and 6.1.1.4'

loop_
_geom_angle_atom_site_label_1
_geom_angle_atom_site_label_2
_geom_angle_atom_site_label_3
_geom_angle
_geom_angle_site_symmetry_1
_geom_angle_site_symmetry_3
O32 W1 O18 102.8(5) . .
O32 W1 O8 101.8(5) . .
O18 W1 O8 94.8(4) . .
O32 W1 O6 102.3(4) . .
O18 W1 O6 89.6(4) . .
O8 W1 O6 153.9(4) . .
O32 W1 O21 99.1(5) . .
O18 W1 O21 157.7(4) . .
O8 W1 O21 85.1(4) . .
O6 W1 O21 81.3(4) . .
O32 W1 O13 170.2(4) . .
O18 W1 O13 85.1(4) . .
O8 W1 O13 83.1(4) . .
O6 W1 O13 71.6(3) . .
O21 W1 O13 72.7(4) . .
O32 W1 K4 58.9(4) . .
O18 W1 K4 44.5(3) . .
O8 W1 K4 108.8(3) . .
O6 W1 K4 92.3(3) . .
O21 W1 K4 155.3(3) . .
O13 W1 K4 127.9(3) . .
O32 W1 K2 47.0(4) . .
O18 W1 K2 90.5(3) . .
O8 W1 K2 57.5(3) . .
O6 W1 K2 148.3(3) . .
O21 W1 K2 107.9(3) . .
O13 W1 K2 139.9(2) . .
K4 W1 K2 66.47(18) . .
O32 W1 K5 73.8(4) . 2_566
O18 W1 K5 47.7(4) . 2_566
O8 W1 K5 65.1(4) . 2_566
O6 W1 K5 132.2(4) . 2_566
O21 W1 K5 146.4(4) . 2_566
O13 W1 K5 115.9(3) . 2_566
K4 W1 K5 44.0(3) . 2_566
K2 W1 K5 43.4(3) . 2_566
O32 W1 K6 76.3(5) . 2_565
O18 W1 K6 141.6(4) . 2_565
O8 W1 K6 49.5(4) . 2_565
O6 W1 K6 128.5(4) . 2_565
O21 W1 K6 49.3(4) . 2_565
O13 W1 K6 101.2(4) . 2_565
K4 W1 K6 125.5(4) . 2_565
K2 W1 K6 60.3(3) . 2_565
K5 W1 K6 97.5(4) 2_566 2_565
O22 W2 O17 102.2(5) . .
O22 W2 O24 102.7(5) . .
O17 W2 O24 88.8(4) . .
O22 W2 O30 101.6(5) . .
O17 W2 O30 88.5(4) . .
O24 W2 O30 155.5(4) . .
O22 W2 O5 103.0(5) . .
O17 W2 O5 154.8(4) . .
O24 W2 O5 86.7(4) . .
O30 W2 O5 85.5(4) . .
O22 W2 K8 42.2(5) . .
O17 W2 K8 101.9(4) . .
O24 W2 K8 60.6(5) . .
O30 W2 K8 143.5(5) . .
O5 W2 K8 97.4(4) . .
O22 W2 K2 48.1(4) . 1_655
O17 W2 K2 57.3(3) . 1_655
O24 W2 K2 115.2(3) . 1_655
O30 W2 K2 83.4(3) . 1_655
O5 W2 K2 145.4(3) . 1_655
K8 W2 K2 73.7(3) . 1_655
O22 W2 K4 79.9(4) . 1_655
O17 W2 K4 46.8(4) . 1_655
O24 W2 K4 54.8(3) . 1_655
O30 W2 K4 133.2(3) . 1_655
O5 W2 K4 140.4(3) . 1_655
K8 W2 K4 58.1(4) . 1_655
K2 W2 K4 62.82(16) 1_655 1_655
O27 W3 O15 101.7(5) . .
O27 W3 O9 102.3(4) . .
O15 W3 O9 92.8(4) . .
O27 W3 O20 101.2(5) . .
O15 W3 O20 87.4(4) . .
O9 W3 O20 155.9(4) . .
O27 W3 O24 99.4(5) . .
O15 W3 O24 158.8(4) . .
O9 W3 O24 85.1(4) . .
O20 W3 O24 86.1(4) . .
O27 W3 O16 172.2(4) . .
O15 W3 O16 84.9(4) . .
O9 W3 O16 72.9(4) . .
O20 W3 O16 83.2(4) . .
O24 W3 O16 74.3(4) . .
O27 W3 K4 76.4(4) . 1_655
O15 W3 K4 130.1(3) . 1_655
O9 W3 K4 41.9(3) . 1_655
O20 W3 K4 142.5(3) . 1_655
O24 W3 K4 58.1(3) . 1_655
O16 W3 K4 96.1(3) . 1_655
O27 W3 K5 56.5(4) . .
O15 W3 K5 58.3(3) . .
O9 W3 K5 70.8(4) . .
O20 W3 K5 128.0(4) . .
O24 W3 K5 138.9(3) . .
O16 W3 K5 125.6(3) . .
K4 W3 K5 82.5(2) 1_655 .
O10 W4 O33 104.5(5) . .
O10 W4 O1 101.9(5) . .
O33 W4 O1 91.4(4) . .
O10 W4 O8 100.2(5) . .
O33 W4 O8 91.3(4) . .
O1 W4 O8 156.3(4) . .
O10 W4 O14 99.9(5) . .
O33 W4 O14 155.6(4) . .
O1 W4 O14 82.3(4) . .
O8 W4 O14 85.6(4) . .
O10 W4 O11 171.9(4) . .
O33 W4 O11 82.7(4) . .
O1 W4 O11 73.9(3) . .
O8 W4 O11 83.1(4) . .
O14 W4 O11 72.9(4) . .
O10 W4 K5 68.5(5) . 2_566
O33 W4 K5 47.7(4) . 2_566
O1 W4 K5 128.1(4) . 2_566
O8 W4 K5 68.7(4) . 2_566
O14 W4 K5 148.4(4) . 2_566
O11 W4 K5 119.6(3) . 2_566
O10 W4 K6 63.6(5) . .
O33 W4 K6 142.8(5) . .
O1 W4 K6 60.0(4) . .
O8 W4 K6 124.7(4) . .
O14 W4 K6 50.8(4) . .
O11 W4 K6 108.4(4) . .
K5 W4 K6 131.8(4) 2_566 .
O10 W4 K2 49.3(4) . .
O33 W4 K2 90.3(3) . .
O1 W4 K2 150.4(3) . .
O8 W4 K2 53.1(3) . .
O14 W4 K2 106.8(3) . .
O11 W4 K2 135.6(2) . .
K5 W4 K2 43.0(3) 2_566 .
K6 W4 K2 103.5(3) . .
O10 W4 K6 78.6(5) . 2_565
O33 W4 K6 135.6(4) . 2_565
O1 W4 K6 132.0(4) . 2_565
O8 W4 K6 45.6(4) . 2_565
O14 W4 K6 51.2(4) . 2_565
O11 W4 K6 99.0(4) . 2_565
K5 W4 K6 97.2(4) 2_566 2_565
K6 W4 K6 79.1(4) . 2_565
K2 W4 K6 57.6(3) . 2_565
O28 W5 O19 102.0(5) . .
O28 W5 O14 103.1(5) . .
O19 W5 O14 89.9(4) . .
O28 W5 O7 101.9(5) . .
O19 W5 O7 155.9(4) . .
O14 W5 O7 87.8(4) . .
O28 W5 O30 102.0(5) . .
O19 W5 O30 87.9(4) . .
O14 W5 O30 154.8(4) . .
O7 W5 O30 84.1(4) . .
O28 W5 K1 52.3(4) . .
O19 W5 K1 154.3(3) . .
O14 W5 K1 95.7(3) . .
O7 W5 K1 49.7(3) . .
O30 W5 K1 97.1(3) . .
O28 W5 K6 74.2(5) . .
O19 W5 K6 67.2(4) . .
O14 W5 K6 42.1(4) . .
O7 W5 K6 123.1(4) . .
O30 W5 K6 152.7(4) . .
K1 W5 K6 101.0(3) . .
O26 W6 O25 105.0(5) . .
O26 W6 O1 101.9(5) . .
O25 W6 O1 90.2(4) . .
O26 W6 O4 101.2(5) . .
O25 W6 O4 92.4(5) . .
O1 W6 O4 155.3(4) . .
O26 W6 O19 99.7(4) . .
O25 W6 O19 155.2(4) . .
O1 W6 O19 82.5(4) . .
O4 W6 O19 85.0(4) . .
O26 W6 O11 171.2(4) . .
O25 W6 O11 82.4(4) . .
O1 W6 O11 73.0(3) . .
O4 W6 O11 83.0(4) . .
O19 W6 O11 72.8(3) . .
O34 W7 O3 103.7(5) . .
O34 W7 O4 102.1(5) . .
O3 W7 O4 95.3(4) . .
O34 W7 O9 100.5(5) . .
O3 W7 O9 88.8(4) . .
O4 W7 O9 155.3(4) . .
O34 W7 O17 97.8(5) . .
O3 W7 O17 157.5(4) . .
O4 W7 O17 86.4(4) . .
O9 W7 O17 80.9(4) . .
O34 W7 O16 168.4(4) . .
O3 W7 O16 85.1(4) . .
O4 W7 O16 84.3(4) . .
O9 W7 O16 71.8(3) . .
O17 W7 O16 72.7(4) . .
O34 W7 K4 63.8(4) . 2_566
O3 W7 K4 59.6(4) . 2_566
O4 W7 K4 143.3(3) . 2_566
O9 W7 K4 57.8(3) . 2_566
O17 W7 K4 127.4(3) . 2_566
O16 W7 K4 116.4(3) . 2_566
O34 W7 K4 67.9(4) . 1_655
O3 W7 K4 128.4(4) . 1_655
O4 W7 K4 136.2(3) . 1_655
O9 W7 K4 47.3(3) . 1_655
O17 W7 K4 55.1(3) . 1_655
O16 W7 K4 100.8(3) . 1_655
K4 W7 K4 72.6(3) 2_566 1_655
O34 W7 K5 39.8(4) . 2_666
O3 W7 K5 142.5(4) . 2_666
O4 W7 K5 100.9(4) . 2_666
O9 W7 K5 90.2(4) . 2_666
O17 W7 K5 58.1(4) . 2_666
O16 W7 K5 129.8(3) . 2_666
K4 W7 K5 88.7(3) 2_566 2_666
K4 W7 K5 43.5(3) 1_655 2_666
O34 W7 K3 34.1(4) . 2_666
O3 W7 K3 73.8(3) . 2_666
O4 W7 K3 88.8(3) . 2_666
O9 W7 K3 115.6(3) . 2_666
O17 W7 K3 128.7(3) . 2_666
O16 W7 K3 157.1(2) . 2_666
K4 W7 K3 60.1(2) 2_566 2_666
K4 W7 K3 99.28(19) 1_655 2_666
K5 W7 K3 72.9(3) 2_666 2_666
O31 W8 O12 101.9(4) . .
O31 W8 O6 101.6(4) . .
O12 W8 O6 91.5(4) . .
O31 W8 O20 101.2(5) . .
O12 W8 O20 88.3(4) . .
O6 W8 O20 156.7(4) . .
O31 W8 O29 99.1(4) . .
O12 W8 O29 159.0(4) . .
O6 W8 O29 84.3(4) . .
O20 W8 O29 87.5(4) . .
O31 W8 O13 171.7(4) . .
O12 W8 O13 84.5(4) . .
O6 W8 O13 72.7(3) . .
O20 W8 O13 84.1(4) . .
O29 W8 O13 74.6(4) . .
O23 W9 O21 102.3(5) . .
O23 W9 O29 103.2(5) . .
O21 W9 O29 89.1(4) . .
O23 W9 O7 101.2(5) . .
O21 W9 O7 88.5(4) . .
O29 W9 O7 155.4(4) . .
O23 W9 O5 103.2(5) . .
O21 W9 O5 154.5(4) . .
O29 W9 O5 86.2(4) . .
O7 W9 O5 85.5(4) . .
O23 W9 K1 50.3(4) . .
O21 W9 K1 96.7(3) . .
O29 W9 K1 153.5(3) . .
O7 W9 K1 50.9(3) . .
O5 W9 K1 98.6(3) . .
O23 W9 K6 83.4(5) . 2_565
O21 W9 K6 44.5(4) . 2_565
O29 W9 K6 132.9(4) . 2_565
O7 W9 K6 53.2(4) . 2_565
O5 W9 K6 138.4(4) . 2_565
K1 W9 K6 54.2(3) . 2_565
O33 Sn1 O25 92.7(4) 2_566 2_566
O33 Sn1 O12 159.9(4) 2_566 .
O25 Sn1 O12 90.0(4) 2_566 .
O33 Sn1 O15 87.8(4) 2_566 .
O25 Sn1 O15 161.0(4) 2_566 .
O12 Sn1 O15 83.2(4) . .
O33 Sn1 C1 95.3(5) 2_566 .
O25 Sn1 C1 96.4(5) 2_566 .
O12 Sn1 C1 104.2(5) . .
O15 Sn1 C1 102.5(5) . .
O33 Sn1 O2 81.0(4) 2_566 2_566
O25 Sn1 O2 82.4(4) 2_566 2_566
O12 Sn1 O2 79.6(3) . 2_566
O15 Sn1 O2 78.9(3) . 2_566
C1 Sn1 O2 176.0(4) . 2_566
O18 Mn1 O3 95.7(4) . 2_566
O18 Mn1 O15 91.2(4) . 2_566
O3 Mn1 O15 99.5(4) 2_566 2_566
O18 Mn1 O12 99.4(4) . .
O3 Mn1 O12 91.2(4) 2_566 .
O15 Mn1 O12 164.2(4) 2_566 .
O18 Mn1 O2 89.8(4) . .
O3 Mn1 O2 174.5(4) 2_566 .
O15 Mn1 O2 80.1(3) 2_566 .
O12 Mn1 O2 88.2(3) . .
O18 Mn1 O2 175.1(4) . 2_566
O3 Mn1 O2 89.2(4) 2_566 2_566
O15 Mn1 O2 88.0(3) 2_566 2_566
O12 Mn1 O2 80.5(3) . 2_566
O2 Mn1 O2 85.3(3) . 2_566
O18 Mn1 K4 44.9(3) . .
O3 Mn1 K4 54.7(3) 2_566 .
O15 Mn1 K4 81.7(3) 2_566 .
O12 Mn1 K4 114.0(3) . .
O2 Mn1 K4 130.4(3) . .
O2 Mn1 K4 139.6(3) 2_566 .
O10 K1 O3W 130.0(9) 2_565 .
O10 K1 O23 137.4(4) 2_565 2_575
O3W K1 O23 82.8(7) . 2_575
O10 K1 O35 64.9(5) 2_565 1_554
O3W K1 O35 136.6(8) . 1_554
O23 K1 O35 72.5(5) 2_575 1_554
O10 K1 O7W 76.5(10) 2_565 .
O3W K1 O7W 81.4(13) . .
O23 K1 O7W 84.3(10) 2_575 .
O35 K1 O7W 61.5(11) 1_554 .
O10 K1 O7 93.8(3) 2_565 .
O3W K1 O7 78.1(7) . .
O23 K1 O7 122.6(3) 2_575 .
O35 K1 O7 145.3(6) 1_554 .
O7W K1 O7 143.2(10) . .
O10 K1 O23 141.0(4) 2_565 .
O3W K1 O23 71.5(9) . .
O23 K1 O23 67.3(4) 2_575 .
O35 K1 O23 126.0(6) 1_554 .
O7W K1 O23 142.5(10) . .
O7 K1 O23 55.3(3) . .
O10 K1 O28 60.0(3) 2_565 .
O3W K1 O28 76.1(7) . .
O23 K1 O28 158.8(4) 2_575 .
O35 K1 O28 122.5(5) 1_554 .
O7W K1 O28 90.5(10) . .
O7 K1 O28 55.0(3) . .
O23 K1 O28 107.1(3) . .
O10 K1 K6 63.3(4) 2_565 2_565
O3W K1 K6 137.4(7) . 2_565
O23 K1 K6 114.0(4) 2_575 2_565
O35 K1 K6 85.8(6) 1_554 2_565
O7W K1 K6 136.5(10) . 2_565
O7 K1 K6 59.6(3) . 2_565
O23 K1 K6 79.4(4) . 2_565
O28 K1 K6 83.7(4) . 2_565
O10 K1 W9 119.7(3) 2_565 .
O3W K1 W9 73.4(7) . .
O23 K1 W9 93.1(3) 2_575 .
O35 K1 W9 141.2(5) 1_554 .
O7W K1 W9 154.8(10) . .
O7 K1 W9 29.5(2) . .
O23 K1 W9 25.8(2) . .
O28 K1 W9 83.0(2) . .
K6 K1 W9 67.1(3) 2_565 .
O10 K1 W5 73.8(2) 2_565 .
O3W K1 W5 76.5(6) . .
O23 K1 W5 148.1(3) 2_575 .
O35 K1 W5 138.2(5) 1_554 .
O7W K1 W5 115.7(10) . .
O7 K1 W5 29.36(19) . .
O23 K1 W5 83.1(2) . .
O28 K1 W5 25.72(19) . .
K6 K1 W5 69.5(3) 2_565 .
W9 K1 W5 57.99(7) . .
O10 K1 K2 40.3(2) 2_565 2_565
O3W K1 K2 89.7(8) . 2_565
O23 K1 K2 145.8(3) 2_575 2_565
O35 K1 K2 91.3(5) 1_554 2_565
O7W K1 K2 61.5(10) . 2_565
O7 K1 K2 87.9(2) . 2_565
O23 K1 K2 140.9(3) . 2_565
O28 K1 K2 33.9(2) . 2_565
K6 K1 K2 94.0(3) 2_565 2_565
W9 K1 K2 116.72(13) . 2_565
W5 K1 K2 58.81(10) . 2_565
O2W K2 O28 73.0(5) . 2_565
O2W K2 K5 82.5(6) . 2_566
O28 K2 K5 119.7(5) 2_565 2_566
O2W K2 O32 149.4(5) . .
O28 K2 O32 137.6(4) 2_565 .
K5 K2 O32 80.4(4) 2_566 .
O2W K2 O1W 72.7(8) . .
O28 K2 O1W 69.4(6) 2_565 .
K5 K2 O1W 149.9(6) 2_566 .
O32 K2 O1W 113.1(7) . .
O2W K2 O22 92.8(5) . 1_455
O28 K2 O22 128.1(4) 2_565 1_455
K5 K2 O22 106.9(4) 2_566 1_455
O32 K2 O22 68.5(3) . 1_455
O1W K2 O22 58.7(6) . 1_455
O2W K2 O10 94.1(5) . .
O28 K2 O10 58.3(3) 2_565 .
K5 K2 O10 69.9(4) 2_566 .
O32 K2 O10 103.5(3) . .
O1W K2 O10 127.6(6) . .
O22 K2 O10 172.0(3) 1_455 .
O2W K2 O8 140.9(6) . .
O28 K2 O8 96.9(3) 2_565 .
K5 K2 O8 69.8(3) 2_566 .
O32 K2 O8 52.5(3) . .
O1W K2 O8 140.1(6) . .
O22 K2 O8 120.9(3) 1_455 .
O10 K2 O8 51.2(3) . .
O2W K2 O6W 125.5(8) . .
O28 K2 O6W 80.8(6) 2_565 .
K5 K2 O6W 150.8(7) 2_566 .
O32 K2 O6W 70.9(6) . .
O1W K2 O6W 53.4(8) . .
O22 K2 O6W 67.4(6) 1_455 .
O10 K2 O6W 111.5(6) . .
O8 K2 O6W 88.3(6) . .
O2W K2 O17 60.6(5) . 1_455
O28 K2 O17 132.7(4) 2_565 1_455
K5 K2 O17 64.7(3) 2_566 1_455
O32 K2 O17 89.1(3) . 1_455
O1W K2 O17 87.9(5) . 1_455
O22 K2 O17 51.3(3) 1_455 1_455
O10 K2 O17 129.8(3) . 1_455
O8 K2 O17 124.3(3) . 1_455
O6W K2 O17 118.5(6) . 1_455
O2W K2 W1 150.8(5) . .
O28 K2 W1 123.7(3) 2_565 .
K5 K2 W1 68.4(3) 2_566 .
O32 K2 W1 24.63(19) . .
O1W K2 W1 133.5(6) . .
O22 K2 W1 92.8(2) 1_455 .
O10 K2 W1 79.1(2) . .
O8 K2 W1 29.01(17) . .
O6W K2 W1 83.0(6) . .
O17 K2 W1 102.2(2) 1_455 .
O2W K2 K6 143.1(5) . 2_565
O28 K2 K6 70.3(4) 2_565 2_565
K5 K2 K6 119.3(4) 2_566 2_565
O32 K2 K6 67.4(4) . 2_565
O1W K2 K6 90.8(6) . 2_565
O22 K2 K6 106.7(4) 1_455 2_565
O10 K2 K6 69.8(3) . 2_565
O8 K2 K6 49.7(3) . 2_565
O6W K2 K6 44.2(6) . 2_565
O17 K2 K6 153.8(4) 1_455 2_565
W1 K2 K6 60.9(3) . 2_565
O31 K3 O34 121.3(4) 2_576 2_666
O31 K3 O4W 73.9(4) 2_576 2_676
O34 K3 O4W 160.9(5) 2_666 2_676
O31 K3 O27 71.4(3) 2_576 .
O34 K3 O27 70.1(3) 2_666 .
O4W K3 O27 128.4(5) 2_676 .
O31 K3 O4W 134.2(5) 2_576 .
O34 K3 O4W 89.2(4) 2_666 .
O4W K3 O4W 71.8(6) 2_676 .
O27 K3 O4W 154.2(5) . .
O31 K3 O8W 77.6(7) 2_576 .
O34 K3 O8W 89.9(7) 2_666 .
O4W K3 O8W 82.0(8) 2_676 .
O27 K3 O8W 124.8(8) . .
O4W K3 O8W 68.4(8) . .
O31 K3 K4 139.2(3) 2_576 1_655
O34 K3 K4 56.8(3) 2_666 1_655
O4W K3 K4 120.8(5) 2_676 1_655
O27 K3 K4 70.7(3) . 1_655
O4W K3 K4 85.2(5) . 1_655
O8W K3 K4 138.3(7) . 1_655
O31 K3 W7 137.9(3) 2_576 2_666
O34 K3 W7 20.3(2) 2_666 2_666
O4W K3 W7 140.7(4) 2_676 2_666
O27 K3 W7 89.2(3) . 2_666
O4W K3 W7 69.0(4) . 2_666
O8W K3 W7 84.3(7) . 2_666
K4 K3 W7 55.53(17) 1_655 2_666
O31 K3 K8 105.5(4) 2_576 .
O34 K3 K8 112.1(4) 2_666 .
O4W K3 K8 70.6(5) 2_676 .
O27 K3 K8 83.4(4) . .
O4W K3 K8 90.7(5) . .
O8W K3 K8 149.8(8) . .
K4 K3 K8 55.5(3) 1_655 .
W7 K3 K8 109.0(3) 2_666 .
O31 K3 K3 105.2(3) 2_576 2_676
O34 K3 K3 124.8(3) 2_666 2_676
O4W K3 K3 36.1(3) 2_676 2_676
O27 K3 K3 160.1(4) . 2_676
O4W K3 K3 35.7(4) . 2_676
O8W K3 K3 71.7(7) . 2_676
K4 K3 K3 105.2(3) 1_655 2_676
W7 K3 K3 104.61(17) 2_666 2_676
K8 K3 K3 78.7(3) . 2_676
O31 K3 K5 88.7(3) 2_576 .
O34 K3 K5 33.3(3) 2_666 .
O4W K3 K5 161.8(5) 2_676 .
O27 K3 K5 46.6(3) . .
O4W K3 K5 119.6(4) . .
O8W K3 K5 89.2(8) . .
K4 K3 K5 76.0(3) 1_655 .
W7 K3 K5 53.00(19) 2_666 .
K8 K3 K5 120.5(4) . .
K3 K3 K5 152.9(3) 2_676 .
O18 K4 O9 162.4(6) . 1_455
O18 K4 O9 85.4(4) . 2_566
O9 K4 O9 84.3(4) 1_455 2_566
O18 K4 O17 122.9(4) . 1_455
O9 K4 O17 50.7(3) 1_455 1_455
O9 K4 O17 115.1(4) 2_566 1_455
O18 K4 O3 61.1(3) . 2_566
O9 K4 O3 120.4(4) 1_455 2_566
O9 K4 O3 49.7(3) 2_566 2_566
O17 K4 O3 164.8(5) 1_455 2_566
O18 K4 O32 52.6(3) . .
O9 K4 O32 134.6(4) 1_455 .
O9 K4 O32 137.8(4) 2_566 .
O17 K4 O32 88.6(4) 1_455 .
O3 K4 O32 103.5(4) 2_566 .
O18 K4 O34 111.4(4) . 2_566
O9 K4 O34 72.9(3) 1_455 2_566
O9 K4 O34 52.8(3) 2_566 2_566
O17 K4 O34 123.6(4) 1_455 2_566
O3 K4 O34 50.3(3) 2_566 2_566
O32 K4 O34 140.5(5) . 2_566
O18 K4 O24 143.3(4) . 1_455
O9 K4 O24 48.5(3) 1_455 1_455
O9 K4 O24 131.3(4) 2_566 1_455
O17 K4 O24 47.6(3) 1_455 1_455
O3 K4 O24 139.5(4) 2_566 1_455
O32 K4 O24 90.7(4) . 1_455
O34 K4 O24 95.6(3) 2_566 1_455
O18 K4 W7 87.3(3) . 2_566
O9 K4 W7 91.7(3) 1_455 2_566
O9 K4 W7 32.7(2) 2_566 2_566
O17 K4 W7 138.7(4) 1_455 2_566
O3 K4 W7 28.96(19) 2_566 2_566
O32 K4 W7 132.3(3) . 2_566
O34 K4 W7 27.84(19) 2_566 2_566
O24 K4 W7 123.2(3) 1_455 2_566
O18 K4 W1 26.3(2) . .
O9 K4 W1 159.1(4) 1_455 .
O9 K4 W1 111.7(3) 2_566 .
O17 K4 W1 108.8(3) 1_455 .
O3 K4 W1 80.4(3) 2_566 .
O32 K4 W1 26.58(18) . .
O34 K4 W1 127.2(3) 2_566 .
O24 K4 W1 117.0(3) 1_455 .
W7 K4 W1 109.0(2) 2_566 .
O18 K4 W7 134.2(4) . 1_455
O9 K4 W7 30.6(2) 1_455 1_455
O9 K4 W7 85.4(3) 2_566 1_455
O17 K4 W7 31.5(2) 1_455 1_455
O3 K4 W7 134.1(4) 2_566 1_455
O32 K4 W7 118.9(3) . 1_455
O34 K4 W7 97.9(3) 2_566 1_455
O24 K4 W7 60.8(2) 1_455 1_455
W7 K4 W7 107.4(3) 2_566 1_455
W1 K4 W7 133.6(3) . 1_455
O18 K4 K3 108.6(4) . 1_455
O9 K4 K3 86.6(3) 1_455 1_455
O9 K4 K3 95.7(3) 2_566 1_455
O17 K4 K3 120.3(4) 1_455 1_455
O3 K4 K3 66.8(3) 2_566 1_455
O32 K4 K3 101.5(4) . 1_455
O34 K4 K3 44.7(2) 2_566 1_455
O24 K4 K3 73.3(3) 1_455 1_455
W7 K4 K3 64.4(2) 2_566 1_455
W1 K4 K3 104.4(3) . 1_455
W7 K4 K3 116.9(2) 1_455 1_455
O33 K5 O34 142.0(7) 2_566 2_666
O33 K5 K2 102.1(5) 2_566 2_566
O34 K5 K2 112.4(5) 2_666 2_566
O33 K5 O18 61.7(4) 2_566 2_566
O34 K5 O18 128.2(7) 2_666 2_566
K2 K5 O18 93.9(5) 2_566 2_566
O33 K5 O17 165.2(6) 2_566 2_666
O34 K5 O17 52.8(3) 2_666 2_666
K2 K5 O17 64.7(4) 2_566 2_666
O18 K5 O17 110.6(6) 2_566 2_666
O33 K5 O7W 89.7(10) 2_566 1_556
O34 K5 O7W 78.3(9) 2_666 1_556
K2 K5 O7W 85.1(10) 2_566 1_556
O18 K5 O7W 150.6(10) 2_566 1_556
O17 K5 O7W 95.5(10) 2_666 1_556
O33 K5 W4 28.0(2) 2_566 2_566
O34 K5 W4 159.5(6) 2_666 2_566
K2 K5 W4 74.4(3) 2_566 2_566
O18 K5 W4 68.3(3) 2_566 2_566
O17 K5 W4 139.0(5) 2_666 2_566
O7W K5 W4 83.3(9) 1_556 2_566
O33 K5 W1 65.3(3) 2_566 2_566
O34 K5 W1 142.4(6) 2_666 2_566
K2 K5 W1 68.2(3) 2_566 2_566
O18 K5 W1 26.1(2) 2_566 2_566
O17 K5 W1 102.1(4) 2_666 2_566
O7W K5 W1 137.0(9) 1_556 2_566
W4 K5 W1 57.90(18) 2_566 2_566
O33 K5 W7 164.5(6) 2_566 2_666
O34 K5 W7 22.6(2) 2_666 2_666
K2 K5 W7 92.6(4) 2_566 2_666
O18 K5 W7 122.9(5) 2_566 2_666
O17 K5 W7 30.3(2) 2_666 2_666
O7W K5 W7 86.5(9) 1_556 2_666
W4 K5 W7 164.0(5) 2_566 2_666
W1 K5 W7 126.2(4) 2_566 2_666
O33 K5 W3 76.3(4) 2_566 .
O34 K5 W3 72.5(4) 2_666 .
K2 K5 W3 169.7(6) 2_566 .
O18 K5 W3 76.3(4) 2_566 .
O17 K5 W3 115.5(4) 2_666 .
O7W K5 W3 105.0(9) 1_556 .
W4 K5 W3 104.3(3) 2_566 .
W1 K5 W3 102.2(4) 2_566 .
W7 K5 W3 90.2(3) 2_666 .
O33 K5 K3 111.1(5) 2_566 .
O34 K5 K3 32.1(3) 2_666 .
K2 K5 K3 131.5(5) 2_566 .
O18 K5 K3 132.6(5) 2_566 .
O17 K5 K3 83.5(3) 2_666 .
O7W K5 K3 61.5(9) 1_556 .
W4 K5 K3 129.0(4) 2_566 .
W1 K5 K3 158.6(5) 2_566 .
W7 K5 K3 54.10(17) 2_666 .
W3 K5 K3 57.3(2) . .
O6W K6 O14 98.6(9) 2_565 .
O6W K6 O21 99.7(9) 2_565 2_565
O14 K6 O21 152.2(7) . 2_565
O6W K6 O8 102.1(9) 2_565 2_565
O14 K6 O8 104.8(6) . 2_565
O21 K6 O8 50.8(4) 2_565 2_565
O6W K6 O9W 76.9(10) 2_565 2_566
O14 K6 O9W 106.1(7) . 2_566
O21 K6 O9W 98.4(8) 2_565 2_566
O8 K6 O9W 148.9(8) 2_565 2_566
O6W K6 O14 142.7(11) 2_565 2_565
O14 K6 O14 72.0(5) . 2_565
O21 K6 O14 80.8(5) 2_565 2_565
O8 K6 O14 49.6(4) 2_565 2_565
O9W K6 O14 140.3(10) 2_566 2_565
O6W K6 O1 83.2(8) 2_565 .
O14 K6 O1 48.0(4) . .
O21 K6 O1 155.6(8) 2_565 .
O8 K6 O1 152.7(7) 2_565 .
O9W K6 O1 58.4(6) 2_566 .
O14 K6 O1 111.7(6) 2_565 .
O6W K6 O7 148.1(9) 2_565 2_565
O14 K6 O7 111.5(6) . 2_565
O21 K6 O7 48.4(4) 2_565 2_565
O8 K6 O7 60.9(4) 2_565 2_565
O9W K6 O7 103.6(9) 2_566 2_565
O14 K6 O7 47.1(4) 2_565 2_565
O1 K6 O7 124.9(7) . 2_565
O6W K6 O10 132.8(9) 2_565 .
O14 K6 O10 52.1(4) . .
O21 K6 O10 123.2(8) 2_565 .
O8 K6 O10 119.6(6) 2_565 .
O9W K6 O10 78.0(8) 2_566 .
O14 K6 O10 70.1(5) 2_565 .
O1 K6 O10 49.6(3) . .
O7 K6 O10 76.9(5) 2_565 .
O6W K6 K1 136.7(9) 2_565 2_565
O14 K6 K1 97.9(6) . 2_565
O21 K6 K1 82.8(5) 2_565 2_565
O8 K6 K1 111.9(6) 2_565 2_565
O9W K6 K1 60.0(7) 2_566 2_565
O14 K6 K1 80.6(5) 2_565 2_565
O1 K6 K1 78.8(5) . 2_565
O7 K6 K1 51.0(4) 2_565 2_565
O10 K6 K1 45.8(3) . 2_565
O6W K6 W4 109.3(8) 2_565 .
O14 K6 W4 31.1(3) . .
O21 K6 W4 149.7(8) 2_565 .
O8 K6 W4 127.6(6) 2_565 .
O9W K6 W4 80.1(7) 2_566 .
O14 K6 W4 81.6(4) 2_565 .
O1 K6 W4 30.2(2) . .
O7 K6 W4 102.1(6) 2_565 .
O10 K6 W4 26.6(2) . .
K1 K6 W4 70.1(4) 2_565 .
O6W K6 K2 55.5(8) 2_565 2_565
O14 K6 K2 85.6(6) . 2_565
O21 K6 K2 87.7(5) 2_565 2_565
O8 K6 K2 53.9(4) 2_565 2_565
O9W K6 K2 132.3(9) 2_566 2_565
O14 K6 K2 87.4(5) 2_565 2_565
O1 K6 K2 113.1(6) . 2_565
O7 K6 K2 114.9(5) 2_565 2_565
O10 K6 K2 136.1(6) . 2_565
K1 K6 K2 165.7(5) 2_565 2_565
W4 K6 K2 115.9(5) . 2_565
O5W K7 O22 143.3(6) . .
O5W K7 O26 77.5(6) . 1_565
O22 K7 O26 127.7(5) . 1_565
O5W K7 O6W 85.2(9) . 1_655
O22 K7 O6W 75.6(7) . 1_655
O26 K7 O6W 156.2(8) 1_565 1_655
O5W K7 O32 72.6(5) . 1_655
O22 K7 O32 72.4(4) . 1_655
O26 K7 O32 114.2(5) 1_565 1_655
O6W K7 O32 75.2(7) 1_655 1_655
O5W K7 O36 138.5(8) . 2_576
O22 K7 O36 70.1(5) . 2_576
O26 K7 O36 61.4(5) 1_565 2_576
O6W K7 O36 135.6(8) 1_655 2_576
O32 K7 O36 118.1(6) 1_655 2_576
O5W K7 O9W 140.7(8) . 2_576
O22 K7 O9W 75.9(7) . 2_576
O26 K7 O9W 75.0(7) 1_565 2_576
O6W K7 O9W 110.6(9) 1_655 2_576
O32 K7 O9W 145.1(7) 1_655 2_576
O36 K7 O9W 34.3(3) 2_576 2_576
O5W K7 K2 101.1(5) . 1_655
O22 K7 K2 43.4(3) . 1_655
O26 K7 K2 152.0(4) 1_565 1_655
O6W K7 K2 47.6(7) 1_655 1_655
O32 K7 K2 41.7(2) 1_655 1_655
O36 K7 K2 112.4(5) 2_576 1_655
O9W K7 K2 116.2(7) 2_576 1_655
O5W K7 K7 76.9(7) . 2_675
O22 K7 K7 112.9(4) . 2_675
O26 K7 K7 106.5(4) 1_565 2_675
O6W K7 K7 52.9(7) 1_655 2_675
O32 K7 K7 121.1(4) 1_655 2_675
O36 K7 K7 118.2(6) 2_576 2_675
O9W K7 K7 84.5(6) 2_576 2_675
K2 K7 K7 100.3(3) 1_655 2_675
O36 K8 O32 153.7(10) 2_576 1_655
O36 K8 O22 77.6(8) 2_576 .
O32 K8 O22 77.3(6) 1_655 .
O36 K8 O26 68.0(7) 2_576 1_565
O32 K8 O26 125.9(9) 1_655 1_565
O22 K8 O26 131.8(9) . 1_565
O36 K8 O8W 123.4(10) 2_576 2_676
O32 K8 O8W 79.9(8) 1_655 2_676
O22 K8 O8W 156.0(10) . 2_676
O26 K8 O8W 59.2(7) 1_565 2_676
O36 K8 O24 68.4(7) 2_576 .
O32 K8 O24 102.8(7) 1_655 .
O22 K8 O24 54.8(5) . .
O26 K8 O24 131.3(8) 1_565 .
O8W K8 O24 139.4(10) 2_676 .
O36 K8 W2 70.5(7) 2_576 .
O32 K8 W2 89.5(5) 1_655 .
O22 K8 W2 24.8(3) . .
O26 K8 W2 137.5(7) 1_565 .
O8W K8 W2 162.3(9) 2_676 .
O24 K8 W2 30.0(2) . .
O36 K8 K3 98.9(8) 2_576 .
O32 K8 K3 100.3(6) 1_655 .
O22 K8 K3 119.3(7) . .
O26 K8 K3 99.0(6) 1_565 .
O8W K8 K3 72.2(7) 2_676 .
O24 K8 K3 67.5(4) . .
W2 K8 K3 96.1(5) . .
O36 K8 K2 117.3(8) 2_576 1_655
O32 K8 K2 37.3(3) 1_655 1_655
O22 K8 K2 40.0(4) . 1_655
O26 K8 K2 144.0(8) 1_565 1_655
O8W K8 K2 117.0(8) 2_676 1_655
O24 K8 K2 77.2(4) . 1_655
W2 K8 K2 55.0(3) . 1_655
K3 K8 K2 114.2(5) . 1_655
O13 P1 O2 110.3(5) . .
O13 P1 O16 109.2(5) . .
O2 P1 O16 111.2(5) . .
O13 P1 O11 107.6(5) . .
O2 P1 O11 110.3(5) . .
O16 P1 O11 108.2(5) . .
W4 O1 W6 124.0(5) . .
W4 O1 K6 89.8(5) . .
W6 O1 K6 122.5(6) . .
P1 O2 Mn1 121.2(5) . .
P1 O2 Mn1 120.9(5) . 2_566
Mn1 O2 Mn1 94.7(3) . 2_566
P1 O2 Sn1 125.4(5) . 2_566
Mn1 O2 Sn1 93.8(3) . 2_566
Mn1 O2 Sn1 93.0(3) 2_566 2_566
W7 O3 Mn1 136.0(5) . 2_566
W7 O3 K4 91.5(4) . 2_566
Mn1 O3 K4 93.0(4) 2_566 2_566
W7 O4 W6 148.3(5) . .
W9 O5 W2 151.2(6) . .
W8 O6 W1 125.5(4) . .
W9 O7 W5 152.0(5) . .
W9 O7 K1 99.5(4) . .
W5 O7 K1 101.0(4) . .
W9 O7 K6 99.6(5) . 2_565
W5 O7 K6 105.4(5) . 2_565
K1 O7 K6 69.4(4) . 2_565
W1 O8 W4 149.0(5) . .
W1 O8 K6 103.0(5) . 2_565
W4 O8 K6 107.6(5) . 2_565
W1 O8 K2 93.4(3) . .
W4 O8 K2 98.5(4) . .
K6 O8 K2 76.4(5) 2_565 .
W3 O9 W7 125.1(5) . .
W3 O9 K4 111.9(5) . 1_655
W7 O9 K4 102.1(4) . 1_655
W3 O9 K4 126.5(5) . 2_566
W7 O9 K4 89.5(4) . 2_566
K4 O9 K4 95.7(4) 1_655 2_566
W4 O10 K1 146.0(6) . 2_565
W4 O10 K2 106.9(5) . .
K1 O10 K2 106.1(4) 2_565 .
W4 O10 K6 89.7(5) . .
K1 O10 K6 70.8(5) 2_565 .
K2 O10 K6 137.5(5) . .
P1 O11 W4 125.7(5) . .
P1 O11 W6 125.4(5) . .
W4 O11 W6 88.5(3) . .
W8 O12 Sn1 122.6(5) . .
W8 O12 Mn1 128.9(5) . .
Sn1 O12 Mn1 106.3(4) . .
P1 O13 W1 127.0(5) . .
P1 O13 W8 127.3(5) . .
W1 O13 W8 90.1(3) . .
W5 O14 W4 126.5(5) . .
W5 O14 K6 113.0(6) . .
W4 O14 K6 98.1(6) . .
W5 O14 K6 109.0(6) . 2_565
W4 O14 K6 100.5(5) . 2_565
K6 O14 K6 108.0(5) . 2_565
W3 O15 Sn1 123.1(4) . .
W3 O15 Mn1 128.1(5) . 2_566
Sn1 O15 Mn1 106.8(4) . 2_566
P1 O16 W7 125.8(5) . .
P1 O16 W3 127.4(5) . .
W7 O16 W3 90.1(3) . .
W2 O17 W7 128.1(5) . .
W2 O17 K4 107.4(5) . 1_655
W7 O17 K4 93.5(4) . 1_655
W2 O17 K5 138.7(5) . 2_666
W7 O17 K5 91.7(4) . 2_666
K4 O17 K5 52.5(4) 1_655 2_666
W2 O17 K2 94.6(4) . 1_655
W7 O17 K2 136.1(4) . 1_655
K4 O17 K2 80.8(3) 1_655 1_655
K5 O17 K2 50.6(3) 2_666 1_655
W1 O18 Mn1 135.4(5) . .
W1 O18 K4 109.2(5) . .
Mn1 O18 K4 104.2(4) . .
W1 O18 K5 106.2(5) . 2_566
Mn1 O18 K5 116.0(5) . 2_566
K4 O18 K5 59.3(4) . 2_566
W5 O19 W6 126.9(5) . .
W8 O20 W3 152.4(6) . .
W9 O21 W1 128.2(5) . .
W9 O21 K6 110.1(6) . 2_565
W1 O21 K6 100.7(6) . 2_565
W2 O22 K8 113.0(7) . .
W2 O22 K7 147.3(6) . .
K8 O22 K7 38.6(5) . .
W2 O22 K2 107.3(5) . 1_655
K8 O22 K2 105.0(5) . 1_655
K7 O22 K2 98.2(4) . 1_655
W9 O23 K1 143.4(6) . 2_575
W9 O23 K1 103.9(5) . .
K1 O23 K1 112.7(4) 2_575 .
W2 O24 W3 126.4(5) . .
W2 O24 K8 89.4(5) . .
W3 O24 K8 142.7(6) . .
W2 O24 K4 98.0(4) . 1_655
W3 O24 K4 92.3(4) . 1_655
K8 O24 K4 70.2(4) . 1_655
W6 O25 Sn1 140.6(6) . 2_566
W6 O26 K8 144.2(7) . 1_545
W6 O26 K7 154.7(6) . 1_545
K8 O26 K7 38.3(5) 1_545 1_545
W3 O27 K3 142.4(6) . .
W5 O28 K2 145.4(6) . 2_565
W5 O28 K1 102.0(4) . .
K2 O28 K1 107.4(4) 2_565 .
W9 O29 W8 127.5(5) . .
W2 O30 W5 152.5(5) . .
W8 O31 K3 139.2(6) . 2_576
W1 O32 K8 141.2(7) . 1_455
W1 O32 K2 108.4(5) . .
K8 O32 K2 109.2(5) 1_455 .
W1 O32 K7 144.6(6) . 1_455
K8 O32 K7 37.1(5) 1_455 1_455
K2 O32 K7 96.4(4) . 1_455
W1 O32 K4 94.6(5) . .
K8 O32 K4 79.4(6) 1_455 .
K2 O32 K4 84.5(4) . .
K7 O32 K4 113.0(4) 1_455 .
W4 O33 Sn1 139.1(6) . 2_566
W4 O33 K5 104.3(5) . 2_566
Sn1 O33 K5 116.4(5) 2_566 2_566
W7 O34 K3 125.5(5) . 2_666
W7 O34 K5 117.6(6) . 2_666
K3 O34 K5 114.6(5) 2_666 2_666
W7 O34 K4 88.4(4) . 2_566
K3 O34 K4 78.5(4) 2_666 2_566
K5 O34 K4 120.1(5) 2_666 2_566
C3 O35 K1 142(2) . 1_556
C3 O36 K8 151(2) . 2_576
C3 O36 K7 168.9(18) . 2_576
K8 O36 K7 36.7(6) 2_576 2_576
C2 C1 Sn1 116.5(15) . .
C2 C1 H1A 108.2 . .
Sn1 C1 H1A 108.2 . .
C2 C1 H1B 108.2 . .
Sn1 C1 H1B 108.2 . .
H1A C1 H1B 107.3 . .
C3 C2 C1 121(2) . .
C3 C2 H2A 107.1 . .
C1 C2 H2A 107.1 . .
C3 C2 H2B 107.1 . .
C1 C2 H2B 107.1 . .
H2A C2 H2B 106.8 . .
O35 C3 O36 140(3) . .
O35 C3 C2 122(3) . .
O36 C3 C2 98.4(18) . .
K3 O4W K3 108.2(6) 2_676 .
K6 O6W K7 114.2(11) 2_565 1_455
K6 O6W K2 80.3(10) 2_565 .
K7 O6W K2 90.3(9) 1_455 .
K1 O7W K5 109.7(15) . 1_554
K3 O8W K8 136.5(13) . 2_676
K7 O9W K6 109.4(11) 2_576 2_566

loop_
_geom_bond_atom_site_label_1
_geom_bond_atom_site_label_2
_geom_bond_distance
_geom_bond_site_symmetry_2
W1 O32 1.706(10) .
W1 O18 1.782(9) .
W1 O8 1.887(9) .
W1 O6 1.975(9) .
W1 O21 2.019(10) .
W1 O13 2.430(9) .
W1 K4 3.799(9) .
W1 K2 3.884(6) .
W1 K5 3.889(15) 2_566
W1 K6 3.972(17) 2_565
W2 O22 1.730(10) .
W2 O17 1.874(10) .
W2 O24 1.895(10) .
W2 O30 1.897(10) .
W2 O5 1.929(10) .
W2 K8 3.79(2) .
W2 K2 3.978(6) 1_655
W2 K4 4.101(10) 1_655
W3 O27 1.703(10) .
W3 O15 1.885(9) .
W3 O9 1.894(9) .
W3 O20 1.936(10) .
W3 O24 1.967(10) .
W3 O16 2.436(10) .
W3 K4 3.982(9) 1_655
W3 K5 4.104(17) .
W4 O10 1.711(10) .
W4 O33 1.813(10) .
W4 O1 1.920(9) .
W4 O8 1.949(9) .
W4 O14 1.992(10) .
W4 O11 2.416(9) .
W4 K5 3.744(12) 2_566
W4 K6 3.816(17) .
W4 K2 4.060(6) .
W4 K6 4.128(19) 2_565
W5 O28 1.715(10) .
W5 O19 1.878(9) .
W5 O14 1.880(10) .
W5 O7 1.930(10) .
W5 O30 1.932(10) .
W5 K1 3.865(5) .
W5 K6 4.10(2) .
W6 O26 1.719(10) .
W6 O25 1.800(10) .
W6 O1 1.926(9) .
W6 O4 1.946(10) .
W6 O19 1.983(10) .
W6 O11 2.449(9) .
W7 O34 1.714(10) .
W7 O3 1.777(9) .
W7 O4 1.889(10) .
W7 O9 1.983(10) .
W7 O17 1.996(10) .
W7 O16 2.424(9) .
W7 K4 3.669(10) 2_566
W7 K4 3.813(10) 1_655
W7 K5 3.957(12) 2_666
W7 K3 4.013(6) 2_666
W8 O31 1.720(10) .
W8 O12 1.881(10) .
W8 O6 1.900(9) .
W8 O20 1.901(10) .
W8 O29 1.953(10) .
W8 O13 2.436(9) .
W9 O23 1.707(10) .
W9 O21 1.873(10) .
W9 O29 1.888(10) .
W9 O7 1.904(10) .
W9 O5 1.905(10) .
W9 K1 3.810(5) .
W9 K6 4.11(2) 2_565
Sn1 O33 2.070(10) 2_566
Sn1 O25 2.074(10) 2_566
Sn1 O12 2.125(10) .
Sn1 O15 2.134(9) .
Sn1 C1 2.155(13) .
Sn1 O2 2.403(9) 2_566
Mn1 O18 2.052(10) .
Mn1 O3 2.071(10) 2_566
Mn1 O15 2.164(9) 2_566
Mn1 O12 2.166(10) .
Mn1 O2 2.324(9) .
Mn1 O2 2.328(9) 2_566
Mn1 K4 3.872(10) .
K1 O10 2.744(12) 2_565
K1 O3W 2.79(3) .
K1 O23 2.804(12) 2_575
K1 O35 2.84(2) 1_554
K1 O7W 2.93(5) .
K1 O7 3.000(10) .
K1 O23 3.021(12) .
K1 O28 3.126(12) .
K1 K6 3.61(2) 2_565
K1 K2 4.774(8) 2_565
K2 O2W 2.77(2) .
K2 O28 2.792(12) 2_565
K2 K5 2.873(18) 2_566
K2 O32 2.994(12) .
K2 O1W 3.02(3) .
K2 O22 3.104(12) 1_455
K2 O10 3.218(13) .
K2 O8 3.284(11) .
K2 O6W 3.30(3) .
K2 O17 3.360(11) 1_455
K2 K6 3.95(2) 2_565
K3 O31 2.701(12) 2_576
K3 O34 2.767(12) 2_666
K3 O4W 2.779(18) 2_676
K3 O27 2.800(11) .
K3 O4W 2.812(17) .
K3 O8W 2.87(3) .
K3 K4 3.857(13) 1_655
K3 W7 4.013(5) 2_666
K3 K8 4.35(2) .
K3 K3 4.529(11) 2_676
K3 K5 4.735(15) .
K4 O18 2.820(13) .
K4 O9 2.866(13) 1_455
K4 O9 3.105(14) 2_566
K4 O17 3.131(14) 1_455
K4 O3 3.165(14) 2_566
K4 O32 3.262(15) .
K4 O34 3.293(14) 2_566
K4 O24 3.383(14) 1_455
K4 W7 3.669(10) 2_566
K4 W7 3.813(10) 1_455
K4 K3 3.857(13) 1_455
K5 O33 2.858(17) 2_566
K5 O34 2.860(16) 2_666
K5 K2 2.873(18) 2_566
K5 O18 2.994(19) 2_566
K5 O17 3.359(17) 2_666
K5 O7W 3.38(5) 1_556
K5 W4 3.744(12) 2_566
K5 W1 3.889(15) 2_566
K5 W7 3.957(12) 2_666
K6 O6W 2.79(4) 2_565
K6 O14 2.99(2) .
K6 O21 3.07(2) 2_565
K6 O8 3.10(2) 2_565
K6 O9W 3.23(4) 2_566
K6 O14 3.27(2) 2_565
K6 O1 3.304(19) .
K6 O7 3.33(2) 2_565
K6 O10 3.42(2) .
K6 K1 3.61(2) 2_565
K6 K2 3.95(2) 2_565
K7 O5W 2.74(2) .
K7 O22 2.803(13) .
K7 O26 2.832(13) 1_565
K7 O6W 3.00(3) 1_655
K7 O32 3.000(14) 1_655
K7 O36 3.07(2) 2_576
K7 O9W 3.19(4) 2_576
K7 K2 4.469(10) 1_655
K7 K7 4.59(2) 2_675
K8 O36 2.62(3) 2_576
K8 O32 2.73(2) 1_655
K8 O22 2.77(2) .
K8 O26 2.77(2) 1_565
K8 O8W 3.19(4) 2_676
K8 O24 3.31(2) .
K8 K2 4.66(2) 1_655
P1 O13 1.535(9) .
P1 O2 1.541(9) .
P1 O16 1.546(9) .
P1 O11 1.546(9) .
O2 Mn1 2.328(9) 2_566
O2 Sn1 2.403(9) 2_566
O3 Mn1 2.071(10) 2_566
O3 K4 3.165(14) 2_566
O7 K6 3.33(2) 2_565
O8 K6 3.10(2) 2_565
O9 K4 2.866(13) 1_655
O9 K4 3.105(14) 2_566
O10 K1 2.744(12) 2_565
O14 K6 3.27(2) 2_565
O15 Mn1 2.164(9) 2_566
O17 K4 3.131(14) 1_655
O17 K5 3.359(17) 2_666
O17 K2 3.360(11) 1_655
O18 K5 2.994(19) 2_566
O21 K6 3.07(2) 2_565
O22 K2 3.104(12) 1_655
O23 K1 2.804(12) 2_575
O24 K4 3.383(14) 1_655
O25 Sn1 2.074(10) 2_566
O26 K8 2.77(2) 1_545
O26 K7 2.832(13) 1_545
O28 K2 2.792(12) 2_565
O31 K3 2.701(12) 2_576
O32 K8 2.73(2) 1_455
O32 K7 3.000(14) 1_455
O33 Sn1 2.070(10) 2_566
O33 K5 2.858(17) 2_566
O34 K3 2.767(12) 2_666
O34 K5 2.860(16) 2_666
O34 K4 3.293(14) 2_566
O35 C3 1.254(10) .
O35 K1 2.84(2) 1_556
O36 C3 1.255(10) .
O36 K8 2.62(3) 2_576
O36 K7 3.07(2) 2_576
C1 C2 1.535(10) .
C1 H1A 0.9700 .
C1 H1B 0.9700 .
C2 C3 1.526(10) .
C2 H2A 0.9700 .
C2 H2B 0.9700 .
O4W K3 2.779(18) 2_676
O6W K6 2.79(4) 2_565
O6W K7 3.00(3) 1_455
O7W K5 3.38(5) 1_554
O8W K8 3.19(4) 2_676
O9W K7 3.19(4) 2_576
O9W K6 3.23(4) 2_566
